data_4127228
loop_
_publ_author_name
'Wang, Dongyang'
'Leng, Xuebing'
'Ye, Shengfa'
'Deng, Liang'

_publ_section_title
;
 Substrate Redox Non-innocence Inducing Stepwise Oxidative Addition
 Reaction: Nitrosoarene C-N Bond Cleavage on Low-Coordinate Cobalt(0)
 Species.
;
_journal_issue 19
_journal_name_full 'Journal of the American Chemical Society'
_journal_page_first 7731
_journal_page_last 7735
_journal_paper_doi 10.1021/jacs.9b03726
_journal_volume 141
_journal_year 2019
_chemical_formula_moiety 'C63 H94 Co N4 O2'
_chemical_formula_sum 'C63 H94 Co N4 O2'
_chemical_formula_weight 998.35
_space_group_crystal_system monoclinic
_space_group_IT_number 14
_space_group_name_Hall '-P 2ybc'
_space_group_name_H-M_alt 'P 1 21/c 1'
_symmetry_space_group_name_Hall '-P 2ybc'
_symmetry_space_group_name_H-M 'P 1 21/c 1'
_atom_sites_solution_hydrogens geom
_atom_sites_solution_primary dual
_audit_creation_date 2018-04-10
_audit_creation_method
;
Olex2 1.2
(compiled 2017.08.10 svn.r3458 for OlexSys, GUI svn.r5381)
;
_cell_angle_alpha 90
_cell_angle_beta 101.489(2)
_cell_angle_gamma 90
_cell_formula_units_Z 4
_cell_length_a 28.8430(7)
_cell_length_b 11.3664(2)
_cell_length_c 20.0835(5)
_cell_measurement_reflns_used 9981
_cell_measurement_temperature 170(2)
_cell_measurement_theta_max 53.359
_cell_measurement_theta_min 3.875
_cell_volume 6452.3(3)
_computing_cell_refinement 'SAINT v8.37A (Bruker, 2015)'
_computing_data_reduction 'SAINT v8.37A (Bruker, 2015)'
_computing_molecular_graphics 'Olex2 (Dolomanov et al., 2009)'
_computing_publication_material 'Olex2 (Dolomanov et al., 2009)'
_computing_structure_refinement 'ShelXL (Sheldrick, 2015)'
_computing_structure_solution 'ShelXT (Sheldrick, 2015)'
_diffrn_ambient_temperature 170
_diffrn_measured_fraction_theta_full 0.998
_diffrn_measured_fraction_theta_max 0.995
_diffrn_measurement_device_type 'Bruker D8 Venture'
_diffrn_measurement_method '\f and \w scans'
_diffrn_radiation_type GaK\a
_diffrn_radiation_wavelength 1.34139
_diffrn_reflns_av_R_equivalents 0.0839
_diffrn_reflns_av_unetI/netI 0.0859
_diffrn_reflns_Laue_measured_fraction_full 0.998
_diffrn_reflns_Laue_measured_fraction_max 0.995
_diffrn_reflns_limit_h_max 35
_diffrn_reflns_limit_h_min -35
_diffrn_reflns_limit_k_max 13
_diffrn_reflns_limit_k_min -13
_diffrn_reflns_limit_l_max 23
_diffrn_reflns_limit_l_min -24
_diffrn_reflns_number 56964
_diffrn_reflns_point_group_measured_fraction_full 0.998
_diffrn_reflns_point_group_measured_fraction_max 0.995
_diffrn_reflns_theta_full 53.594
_diffrn_reflns_theta_max 55.085
_diffrn_reflns_theta_min 3.874
_diffrn_standards_number 0
_exptl_absorpt_coefficient_mu 1.629
_exptl_absorpt_correction_T_max 0.7508
_exptl_absorpt_correction_T_min 0.5008
_exptl_absorpt_correction_type multi-scan
_exptl_absorpt_process_details
'SADABS-2016/2 (Bruker,2016/2) was used for absorption correction. wR2(int) was 0.1143 before and 0.0718 after correction. The Ratio of minimum to maximum transmission is 0.6670. The \l/2 correction factor is Not present.'
_exptl_crystal_colour brown
_exptl_crystal_density_diffrn 1.028
_exptl_crystal_description block
_exptl_crystal_F_000 2172
_exptl_crystal_size_max 0.09
_exptl_crystal_size_mid 0.07
_exptl_crystal_size_min 0.05
_refine_diff_density_max 0.631
_refine_diff_density_min -0.451
_refine_diff_density_rms 0.049
_refine_ls_extinction_method none
_refine_ls_goodness_of_fit_ref 1.074
_refine_ls_hydrogen_treatment constr
_refine_ls_matrix_type full
_refine_ls_number_parameters 657
_refine_ls_number_reflns 12283
_refine_ls_number_restraints 30
_refine_ls_restrained_S_all 1.103
_refine_ls_R_factor_all 0.0862
_refine_ls_R_factor_gt 0.0566
_refine_ls_shift/su_max 0.012
_refine_ls_shift/su_mean 0.000
_refine_ls_structure_factor_coef Fsqd
_refine_ls_weighting_details 'w=1/[\s^2^(Fo^2^)+(0.0618P)^2^+1.4730P] where P=(Fo^2^+2Fc^2^)/3'
_refine_ls_weighting_scheme calc
_refine_ls_wR_factor_gt 0.1444
_refine_ls_wR_factor_ref 0.1586
_reflns_Friedel_coverage 0.000
_reflns_number_gt 8523
_reflns_number_total 12283
_reflns_threshold_expression 'I > 2\s(I)'
_cod_data_source_file ja9b03726_si_002.cif
_cod_data_source_block 2
_cod_depositor_comments 'Adding full bibliography for 4127227--4127228.cif.'
_cod_database_code 4127228
_shelx_shelxl_version_number 2016/6
_shelx_space_group_comment
;
The symmetry employed for this shelxl refinement is uniquely defined
by the following loop, which should always be used as a source of
symmetry information in preference to the above space-group names.
They are only intended as comments.
;
_shelx_estimated_absorpt_t_max 0.923
_shelx_estimated_absorpt_t_min 0.867
_olex2_refinement_description
;
1. Fixed Uiso
 At 1.2 times of:
  All C(H) groups
 At 1.5 times of:
  All C(H,H,H) groups
2. Uiso/Uaniso restraints and constraints
C25 \\sim C27 \\sim C26: within 2A with sigma of 0.01 and sigma for terminal
atoms of 0.02
Uanis(C27) \\sim Ueq, Uanis(C59) \\sim Ueq, Uanis(C14) \\sim Ueq: with sigma of
0.005 and sigma for terminal atoms of 0.01
3.a Ternary CH refined with riding coordinates:
 C10(H10), C13(H13), C22(H22), C25(H25)
3.b Aromatic/amide H refined with riding coordinates:
 C2(H2), C3(H3), C6(H6), C7(H7), C8(H8), C18(H18), C19(H19), C20(H20),
 C30(H30), C32(H32), C48(H48), C50(H50)
3.c Idealised Me refined as rotating group:
 C11(H11A,H11B,H11C), C12(H12A,H12B,H12C), C14(H14A,H14B,H14C), C15(H15A,H15B,
 H15C), C23(H23A,H23B,H23C), C24(H24A,H24B,H24C), C26(H26A,H26B,H26C), C27(H27A,
 H27B,H27C), C35(H35A,H35B,H35C), C36(H36A,H36B,H36C), C37(H37A,H37B,H37C),
 C39(H39A,H39B,H39C), C40(H40A,H40B,H40C), C41(H41A,H41B,H41C), C43(H43A,H43B,
 H43C), C44(H44A,H44B,H44C), C45(H45A,H45B,H45C), C53(H53A,H53B,H53C), C54(H54A,
 H54B,H54C), C55(H55A,H55B,H55C), C57(H57A,H57B,H57C), C58(H58A,H58B,H58C),
 C59(H59A,H59B,H59C), C61(H61A,H61B,H61C), C62(H62A,H62B,H62C), C63(H63A,H63B,
 H63C)
;
_olex2_submission_special_instructions 'No special instructions were received'

loop_
_space_group_symop_operation_xyz
'x, y, z'
'-x, y+1/2, -z+1/2'
'-x, -y, -z'
'x, -y-1/2, z-1/2'

loop_
_atom_site_label
_atom_site_type_symbol
_atom_site_fract_x
_atom_site_fract_y
_atom_site_fract_z
_atom_site_U_iso_or_equiv
_atom_site_adp_type
_atom_site_occupancy
_atom_site_site_symmetry_order
_atom_site_calc_flag
_atom_site_refinement_flags_posn
_atom_site_refinement_flags_adp
Co1 Co 0.24270(2) 0.37538(3) 0.54555(2) 0.03781(12) Uani 1 1 d . .
O1 O 0.20256(6) 0.26461(18) 0.56991(9) 0.0549(5) Uani 1 1 d . .
O2 O 0.26795(6) 0.52273(16) 0.56444(9) 0.0482(4) Uani 1 1 d . .
N1 N 0.19985(7) 0.2669(2) 0.63443(10) 0.0445(5) Uani 1 1 d . .
N2 N 0.28603(7) 0.45627(19) 0.62023(10) 0.0419(5) Uani 1 1 d . .
N3 N 0.17921(7) 0.38217(17) 0.40204(10) 0.0385(5) Uani 1 1 d . .
N4 N 0.24938(7) 0.32356(19) 0.39897(10) 0.0404(5) Uani 1 1 d . .
C1 C 0.22229(8) 0.3616(2) 0.44339(12) 0.0373(5) Uani 1 1 d . .
C2 C 0.18025(9) 0.3578(2) 0.33444(13) 0.0450(6) Uani 1 1 d . .
H2 H 0.154745 0.365862 0.296678 0.054 Uiso 1 1 calc R .
C3 C 0.22405(9) 0.3208(2) 0.33282(12) 0.0454(6) Uani 1 1 d . .
H3 H 0.235560 0.297238 0.293717 0.054 Uiso 1 1 calc R .
C4 C 0.13833(8) 0.4389(2) 0.41965(12) 0.0434(6) Uani 1 1 d . .
C5 C 0.13605(10) 0.5611(3) 0.41448(14) 0.0520(7) Uani 1 1 d . .
C6 C 0.09465(12) 0.6144(3) 0.42552(17) 0.0701(9) Uani 1 1 d . .
H6 H 0.092061 0.697678 0.423540 0.084 Uiso 1 1 calc R .
C7 C 0.05803(12) 0.5499(4) 0.43900(18) 0.0802(11) Uani 1 1 d . .
H7 H 0.029949 0.588422 0.445140 0.096 Uiso 1 1 calc R .
C8 C 0.06116(10) 0.4299(4) 0.44385(16) 0.0677(9) Uani 1 1 d . .
H8 H 0.035142 0.386511 0.453583 0.081 Uiso 1 1 calc R .
C9 C 0.10137(9) 0.3700(3) 0.43491(13) 0.0496(7) Uani 1 1 d . .
C10 C 0.10549(10) 0.2371(3) 0.44270(14) 0.0558(7) Uani 1 1 d . .
H10 H 0.138102 0.219691 0.468639 0.067 Uiso 1 1 calc R .
C11 C 0.09944(15) 0.1719(3) 0.37531(18) 0.0876(12) Uani 1 1 d . .
H11A H 0.067759 0.187128 0.348401 0.131 Uiso 1 1 calc GR .
H11B H 0.103389 0.087235 0.383868 0.131 Uiso 1 1 calc GR .
H11C H 0.123281 0.199303 0.350277 0.131 Uiso 1 1 calc GR .
C12 C 0.07069(12) 0.1866(3) 0.48354(16) 0.0760(10) Uani 1 1 d . .
H12A H 0.074323 0.228027 0.527065 0.114 Uiso 1 1 calc GR .
H12B H 0.077166 0.102669 0.491823 0.114 Uiso 1 1 calc GR .
H12C H 0.038287 0.196757 0.457899 0.114 Uiso 1 1 calc GR .
C13 C 0.17548(12) 0.6352(3) 0.39700(17) 0.0641(8) Uani 1 1 d . .
H13 H 0.199891 0.580859 0.385188 0.077 Uiso 1 1 calc R .
C14 C 0.15800(17) 0.7144(5) 0.3358(2) 0.1183(16) Uani 1 1 d . U
H14A H 0.140402 0.667207 0.298319 0.178 Uiso 1 1 calc GR .
H14B H 0.185128 0.751520 0.321619 0.178 Uiso 1 1 calc GR .
H14C H 0.137236 0.775387 0.348218 0.178 Uiso 1 1 calc GR .
C15 C 0.19876(16) 0.7091(4) 0.4563(2) 0.1060(15) Uani 1 1 d . .
H15A H 0.176150 0.767360 0.466577 0.159 Uiso 1 1 calc GR .
H15B H 0.226218 0.749480 0.445098 0.159 Uiso 1 1 calc GR .
H15C H 0.209109 0.658491 0.496042 0.159 Uiso 1 1 calc GR .
C16 C 0.29914(9) 0.2937(2) 0.41724(12) 0.0433(6) Uani 1 1 d . .
C17 C 0.31203(9) 0.1757(3) 0.41737(14) 0.0524(7) Uani 1 1 d . .
C18 C 0.36000(11) 0.1500(3) 0.43471(17) 0.0675(9) Uani 1 1 d . .
H18 H 0.370085 0.070319 0.435892 0.081 Uiso 1 1 calc R .
C19 C 0.39289(11) 0.2373(4) 0.45008(19) 0.0775(10) Uani 1 1 d . .
H19 H 0.425460 0.217577 0.462909 0.093 Uiso 1 1 calc R .
C20 C 0.37930(11) 0.3535(3) 0.44715(17) 0.0686(9) Uani 1 1 d . .
H20 H 0.402793 0.412953 0.457440 0.082 Uiso 1 1 calc R .
C21 C 0.33204(9) 0.3859(3) 0.42949(13) 0.0485(7) Uani 1 1 d . .
C22 C 0.31782(10) 0.5139(3) 0.41961(14) 0.0539(7) Uani 1 1 d . .
H22 H 0.287775 0.524856 0.436570 0.065 Uiso 1 1 calc R .
C23 C 0.35435(13) 0.5993(3) 0.45812(18) 0.0777(10) Uani 1 1 d . .
H23A H 0.362711 0.575758 0.505957 0.117 Uiso 1 1 calc GR .
H23B H 0.341078 0.678950 0.454916 0.117 Uiso 1 1 calc GR .
H23C H 0.382741 0.598102 0.438235 0.117 Uiso 1 1 calc GR .
C24 C 0.30809(15) 0.5461(3) 0.34458(17) 0.0848(11) Uani 1 1 d . .
H24A H 0.282961 0.495512 0.319793 0.127 Uiso 1 1 calc GR .
H24B H 0.336943 0.535078 0.326499 0.127 Uiso 1 1 calc GR .
H24C H 0.298108 0.628567 0.339112 0.127 Uiso 1 1 calc GR .
C25 C 0.27600(12) 0.0769(3) 0.39955(18) 0.0667(8) Uani 1 1 d . U
H25 H 0.247874 0.113029 0.369289 0.080 Uiso 1 1 calc R .
C26 C 0.29149(17) -0.0204(4) 0.3596(2) 0.1076(14) Uani 1 1 d . U
H26A H 0.300339 0.011649 0.318592 0.161 Uiso 1 1 calc GR .
H26B H 0.265524 -0.076744 0.346661 0.161 Uiso 1 1 calc GR .
H26C H 0.318803 -0.060368 0.387222 0.161 Uiso 1 1 calc GR .
C27 C 0.2588(2) 0.0313(5) 0.4586(3) 0.165(2) Uani 1 1 d . U
H27A H 0.246949 0.096553 0.482397 0.247 Uiso 1 1 calc GR .
H27B H 0.284812 -0.007924 0.489529 0.247 Uiso 1 1 calc GR .
H27C H 0.233229 -0.025185 0.443405 0.247 Uiso 1 1 calc GR .
C28 C 0.15491(8) 0.2286(2) 0.64595(11) 0.0368(5) Uani 1 1 d . .
C29 C 0.12504(8) 0.3146(2) 0.66696(12) 0.0379(6) Uani 1 1 d . .
C30 C 0.08192(8) 0.2772(2) 0.67983(13) 0.0426(6) Uani 1 1 d . .
H30 H 0.061469 0.334139 0.693229 0.051 Uiso 1 1 calc R .
C31 C 0.06715(9) 0.1613(2) 0.67415(13) 0.0419(6) Uani 1 1 d . .
C32 C 0.09821(9) 0.0796(2) 0.65647(13) 0.0439(6) Uani 1 1 d . .
H32 H 0.088776 -0.000651 0.653337 0.053 Uiso 1 1 calc R .
C33 C 0.14221(9) 0.1076(2) 0.64306(12) 0.0395(6) Uani 1 1 d . .
C34 C 0.17410(10) 0.0055(2) 0.62814(15) 0.0507(7) Uani 1 1 d . .
C35 C 0.17503(18) -0.0001(4) 0.5518(2) 0.1100(16) Uani 1 1 d . .
H35A H 0.143180 -0.017405 0.526087 0.165 Uiso 1 1 calc GR .
H35B H 0.196822 -0.062267 0.543789 0.165 Uiso 1 1 calc GR .
H35C H 0.185670 0.075627 0.537051 0.165 Uiso 1 1 calc GR .
C36 C 0.22427(12) 0.0200(3) 0.6651(2) 0.0983(14) Uani 1 1 d . .
H36A H 0.235990 0.097418 0.654693 0.148 Uiso 1 1 calc GR .
H36B H 0.243911 -0.041529 0.650534 0.148 Uiso 1 1 calc GR .
H36C H 0.225743 0.013475 0.714088 0.148 Uiso 1 1 calc GR .
C37 C 0.15623(16) -0.1139(3) 0.6450(3) 0.1164(19) Uani 1 1 d . .
H37A H 0.157698 -0.119402 0.694035 0.175 Uiso 1 1 calc GR .
H37B H 0.175996 -0.175547 0.630883 0.175 Uiso 1 1 calc GR .
H37C H 0.123423 -0.124033 0.620860 0.175 Uiso 1 1 calc GR .
C38 C 0.01848(10) 0.1207(2) 0.68435(16) 0.0538(7) Uani 1 1 d . .
C39 C -0.01147(12) 0.0904(4) 0.6145(2) 0.0855(11) Uani 1 1 d . .
H39A H -0.013084 0.158916 0.584527 0.128 Uiso 1 1 calc GR .
H39B H -0.043469 0.068680 0.619570 0.128 Uiso 1 1 calc GR .
H39C H 0.002998 0.024303 0.594885 0.128 Uiso 1 1 calc GR .
C40 C -0.00815(10) 0.2172(3) 0.71491(19) 0.0698(9) Uani 1 1 d . .
H40A H 0.010654 0.241905 0.758827 0.105 Uiso 1 1 calc GR .
H40B H -0.038686 0.186479 0.721399 0.105 Uiso 1 1 calc GR .
H40C H -0.013411 0.284758 0.684015 0.105 Uiso 1 1 calc GR .
C41 C 0.02275(13) 0.0133(3) 0.7301(2) 0.0976(14) Uani 1 1 d . .
H41A H 0.036404 -0.051965 0.708625 0.146 Uiso 1 1 calc GR .
H41B H -0.008682 -0.009088 0.737374 0.146 Uiso 1 1 calc GR .
H41C H 0.043264 0.031756 0.773922 0.146 Uiso 1 1 calc GR .
C42 C 0.13832(8) 0.4463(2) 0.67593(12) 0.0404(6) Uani 1 1 d . .
C43 C 0.10134(11) 0.5180(3) 0.70231(17) 0.0626(8) Uani 1 1 d . .
H43A H 0.071236 0.514409 0.669576 0.094 Uiso 1 1 calc GR .
H43B H 0.111817 0.600051 0.708357 0.094 Uiso 1 1 calc GR .
H43C H 0.097118 0.485939 0.745994 0.094 Uiso 1 1 calc GR .
C44 C 0.18449(11) 0.4613(3) 0.72849(17) 0.0641(8) Uani 1 1 d . .
H44A H 0.180621 0.427938 0.772045 0.096 Uiso 1 1 calc GR .
H44B H 0.192112 0.545183 0.734284 0.096 Uiso 1 1 calc GR .
H44C H 0.210201 0.420429 0.712694 0.096 Uiso 1 1 calc GR .
C45 C 0.14408(12) 0.5025(3) 0.60869(15) 0.0607(8) Uani 1 1 d . .
H45A H 0.169412 0.462274 0.591609 0.091 Uiso 1 1 calc GR .
H45B H 0.152136 0.585855 0.616104 0.091 Uiso 1 1 calc GR .
H45C H 0.114370 0.495260 0.575373 0.091 Uiso 1 1 calc GR .
C46 C 0.33623(8) 0.4722(2) 0.63901(12) 0.0402(6) Uani 1 1 d . .
C47 C 0.36639(9) 0.3734(2) 0.65375(13) 0.0442(6) Uani 1 1 d . .
C48 C 0.41432(9) 0.3915(3) 0.65692(15) 0.0545(7) Uani 1 1 d . .
H48 H 0.434803 0.325307 0.664480 0.065 Uiso 1 1 calc R .
C49 C 0.43402(9) 0.5010(3) 0.64968(15) 0.0553(7) Uani 1 1 d . .
C50 C 0.40417(10) 0.5970(3) 0.64697(14) 0.0539(7) Uani 1 1 d . .
H50 H 0.417420 0.673462 0.646579 0.065 Uiso 1 1 calc R .
C51 C 0.35552(9) 0.5874(2) 0.64478(13) 0.0454(6) Uani 1 1 d . .
C52 C 0.32809(10) 0.7016(3) 0.65433(14) 0.0529(7) Uani 1 1 d . .
C53 C 0.36070(14) 0.7808(4) 0.7069(2) 0.0949(13) Uani 1 1 d . .
H53A H 0.372645 0.735312 0.748221 0.142 Uiso 1 1 calc GR .
H53B H 0.342654 0.848486 0.718071 0.142 Uiso 1 1 calc GR .
H53C H 0.387371 0.808423 0.687565 0.142 Uiso 1 1 calc GR .
C54 C 0.31492(13) 0.7714(3) 0.58829(17) 0.0711(9) Uani 1 1 d . .
H54A H 0.343765 0.793530 0.572539 0.107 Uiso 1 1 calc GR .
H54B H 0.297635 0.842566 0.596282 0.107 Uiso 1 1 calc GR .
H54C H 0.294905 0.722914 0.553679 0.107 Uiso 1 1 calc GR .
C55 C 0.28349(11) 0.6813(3) 0.68308(17) 0.0667(9) Uani 1 1 d . .
H55A H 0.258201 0.651166 0.647138 0.100 Uiso 1 1 calc GR .
H55B H 0.273450 0.755735 0.700352 0.100 Uiso 1 1 calc GR .
H55C H 0.290221 0.623906 0.720178 0.100 Uiso 1 1 calc GR .
C56 C 0.48693(11) 0.5116(3) 0.6484(2) 0.0772(10) Uani 1 1 d . .
C57 C 0.51636(13) 0.4623(5) 0.7132(3) 0.1236(19) Uani 1 1 d . .
H57A H 0.509206 0.505142 0.752266 0.185 Uiso 1 1 calc GR .
H57B H 0.550022 0.471083 0.712189 0.185 Uiso 1 1 calc GR .
H57C H 0.508933 0.378773 0.717054 0.185 Uiso 1 1 calc GR .
C58 C 0.50237(14) 0.6362(4) 0.6408(3) 0.1223(19) Uani 1 1 d . .
H58A H 0.484396 0.669290 0.598400 0.184 Uiso 1 1 calc GR .
H58B H 0.536206 0.637571 0.639875 0.184 Uiso 1 1 calc GR .
H58C H 0.496597 0.683148 0.679305 0.184 Uiso 1 1 calc GR .
C59 C 0.49682(16) 0.4390(6) 0.5888(3) 0.145(2) Uani 1 1 d . U
H59A H 0.531075 0.430967 0.592581 0.218 Uiso 1 1 calc GR .
H59B H 0.483168 0.478611 0.546067 0.218 Uiso 1 1 calc GR .
H59C H 0.482580 0.360893 0.589604 0.218 Uiso 1 1 calc GR .
C60 C 0.34918(9) 0.2500(3) 0.66858(15) 0.0530(7) Uani 1 1 d . .
C61 C 0.32580(12) 0.1876(3) 0.60369(17) 0.0703(9) Uani 1 1 d . .
H61A H 0.296664 0.229090 0.583183 0.105 Uiso 1 1 calc GR .
H61B H 0.318210 0.106548 0.614248 0.105 Uiso 1 1 calc GR .
H61C H 0.347446 0.186962 0.571766 0.105 Uiso 1 1 calc GR .
C62 C 0.31618(11) 0.2585(3) 0.71972(15) 0.0635(8) Uani 1 1 d . .
H62A H 0.332103 0.301821 0.760023 0.095 Uiso 1 1 calc GR .
H62B H 0.308258 0.179200 0.733021 0.095 Uiso 1 1 calc GR .
H62C H 0.287141 0.299933 0.698744 0.095 Uiso 1 1 calc GR .
C63 C 0.39072(12) 0.1711(3) 0.7028(2) 0.0950(13) Uani 1 1 d . .
H63A H 0.411725 0.156438 0.670918 0.142 Uiso 1 1 calc GR .
H63B H 0.378361 0.096090 0.715946 0.142 Uiso 1 1 calc GR .
H63C H 0.408426 0.210669 0.743363 0.142 Uiso 1 1 calc GR .

loop_
_atom_site_aniso_label
_atom_site_aniso_U_11
_atom_site_aniso_U_22
_atom_site_aniso_U_33
_atom_site_aniso_U_23
_atom_site_aniso_U_13
_atom_site_aniso_U_12
Co1 0.0364(2) 0.0425(2) 0.03525(19) 0.00043(16) 0.00910(14) -0.00149(16)
O1 0.0504(11) 0.0795(14) 0.0370(9) 0.0010(9) 0.0143(8) -0.0154(10)
O2 0.0468(10) 0.0449(11) 0.0495(11) 0.0052(9) 0.0014(8) 0.0001(8)
N1 0.0395(11) 0.0591(15) 0.0372(11) 0.0025(10) 0.0133(9) -0.0053(10)
N2 0.0382(11) 0.0447(13) 0.0433(12) 0.0023(10) 0.0096(9) 0.0016(10)
N3 0.0410(11) 0.0412(13) 0.0333(10) 0.0008(9) 0.0072(9) -0.0020(9)
N4 0.0380(11) 0.0453(13) 0.0393(11) 0.0002(10) 0.0112(9) -0.0022(9)
C1 0.0357(13) 0.0354(14) 0.0420(13) 0.0005(11) 0.0109(10) -0.0033(10)
C2 0.0497(15) 0.0485(17) 0.0354(13) -0.0006(12) 0.0049(11) -0.0013(12)
C3 0.0531(16) 0.0472(17) 0.0369(14) -0.0031(12) 0.0115(12) -0.0037(13)
C4 0.0363(13) 0.0558(18) 0.0368(13) -0.0019(12) 0.0044(10) 0.0020(12)
C5 0.0520(16) 0.0554(19) 0.0479(16) -0.0018(14) 0.0084(12) 0.0044(14)
C6 0.069(2) 0.072(2) 0.071(2) 0.0005(17) 0.0168(17) 0.0254(18)
C7 0.060(2) 0.105(3) 0.080(2) 0.008(2) 0.0249(18) 0.031(2)
C8 0.0423(16) 0.099(3) 0.064(2) 0.0110(19) 0.0147(14) 0.0055(17)
C9 0.0418(15) 0.068(2) 0.0377(14) 0.0019(13) 0.0055(11) -0.0013(13)
C10 0.0482(16) 0.066(2) 0.0509(16) 0.0037(15) 0.0042(12) -0.0163(14)
C11 0.119(3) 0.079(3) 0.071(2) -0.013(2) 0.034(2) -0.038(2)
C12 0.071(2) 0.101(3) 0.0564(19) 0.0109(18) 0.0134(16) -0.030(2)
C13 0.070(2) 0.0423(18) 0.080(2) -0.0017(16) 0.0142(17) 0.0009(15)
C14 0.124(3) 0.141(4) 0.083(3) 0.037(3) 0.001(2) -0.037(3)
C15 0.123(3) 0.085(3) 0.093(3) 0.003(2) -0.020(3) -0.027(3)
C16 0.0391(14) 0.0529(18) 0.0414(14) -0.0010(12) 0.0166(11) -0.0001(12)
C17 0.0460(16) 0.059(2) 0.0541(16) 0.0008(14) 0.0157(13) 0.0042(14)
C18 0.0568(19) 0.073(2) 0.077(2) 0.0104(18) 0.0243(16) 0.0153(17)
C19 0.0428(17) 0.099(3) 0.093(3) 0.011(2) 0.0196(16) 0.0073(19)
C20 0.0430(17) 0.088(3) 0.077(2) 0.0012(19) 0.0171(15) -0.0094(17)
C21 0.0419(15) 0.064(2) 0.0431(14) -0.0015(13) 0.0172(11) -0.0089(13)
C22 0.0566(17) 0.0543(19) 0.0549(17) -0.0042(14) 0.0209(13) -0.0164(14)
C23 0.078(2) 0.085(3) 0.072(2) -0.0174(19) 0.0203(18) -0.0275(19)
C24 0.129(3) 0.066(2) 0.057(2) 0.0085(17) 0.011(2) -0.023(2)
C25 0.070(2) 0.0447(18) 0.086(2) -0.0014(17) 0.0160(17) 0.0049(16)
C26 0.123(3) 0.107(3) 0.099(3) -0.038(3) 0.037(3) -0.012(3)
C27 0.241(6) 0.139(4) 0.141(4) -0.056(3) 0.105(4) -0.118(4)
C28 0.0360(12) 0.0408(15) 0.0356(12) 0.0001(11) 0.0117(10) -0.0041(11)
C29 0.0387(13) 0.0396(15) 0.0367(13) 0.0019(11) 0.0109(10) -0.0002(11)
C30 0.0397(13) 0.0443(16) 0.0471(14) -0.0006(12) 0.0166(11) -0.0015(11)
C31 0.0393(13) 0.0432(16) 0.0460(14) 0.0016(12) 0.0152(11) -0.0047(12)
C32 0.0457(14) 0.0376(15) 0.0507(15) -0.0026(12) 0.0153(12) -0.0059(12)
C33 0.0416(14) 0.0402(16) 0.0387(13) -0.0032(11) 0.0133(11) 0.0005(11)
C34 0.0525(16) 0.0396(16) 0.0643(18) -0.0062(13) 0.0221(14) 0.0026(12)
C35 0.165(4) 0.092(3) 0.082(3) -0.020(2) 0.046(3) 0.045(3)
C36 0.064(2) 0.072(3) 0.150(4) -0.035(3) -0.002(2) 0.0281(19)
C37 0.109(3) 0.044(2) 0.220(6) 0.032(3) 0.089(4) 0.017(2)
C38 0.0441(15) 0.0501(18) 0.0726(19) 0.0002(15) 0.0246(14) -0.0059(13)
C39 0.0540(19) 0.099(3) 0.103(3) -0.031(2) 0.0144(19) -0.0223(19)
C40 0.0496(17) 0.070(2) 0.099(3) -0.0090(19) 0.0370(17) -0.0087(15)
C41 0.074(2) 0.078(3) 0.159(4) 0.050(3) 0.068(3) 0.0071(19)
C42 0.0417(13) 0.0362(15) 0.0461(14) 0.0000(11) 0.0154(11) -0.0025(11)
C43 0.0663(19) 0.0417(17) 0.089(2) -0.0128(16) 0.0378(17) -0.0055(14)
C44 0.0616(19) 0.0537(19) 0.072(2) -0.0089(16) 0.0016(15) -0.0097(15)
C45 0.084(2) 0.0436(18) 0.0603(18) 0.0093(14) 0.0275(16) 0.0016(15)
C46 0.0375(13) 0.0464(16) 0.0376(13) -0.0009(11) 0.0095(10) -0.0015(12)
C47 0.0384(13) 0.0504(17) 0.0433(14) 0.0008(12) 0.0070(11) 0.0003(12)
C48 0.0385(14) 0.062(2) 0.0624(18) 0.0003(15) 0.0072(13) 0.0019(13)
C49 0.0386(14) 0.070(2) 0.0570(17) -0.0011(15) 0.0080(12) -0.0077(14)
C50 0.0490(16) 0.0557(19) 0.0563(17) -0.0051(14) 0.0092(13) -0.0135(14)
C51 0.0458(15) 0.0489(17) 0.0418(14) -0.0025(12) 0.0095(11) -0.0040(13)
C52 0.0590(17) 0.0472(18) 0.0543(17) -0.0108(13) 0.0159(13) -0.0040(14)
C53 0.095(3) 0.081(3) 0.103(3) -0.050(2) 0.006(2) -0.010(2)
C54 0.097(2) 0.0475(19) 0.075(2) 0.0074(16) 0.0305(19) 0.0082(17)
C55 0.080(2) 0.055(2) 0.075(2) -0.0077(16) 0.0375(17) 0.0063(17)
C56 0.0409(17) 0.093(3) 0.098(3) -0.003(2) 0.0147(17) -0.0136(17)
C57 0.048(2) 0.148(4) 0.159(5) 0.042(4) -0.018(2) -0.014(2)
C58 0.053(2) 0.123(4) 0.192(5) 0.043(3) 0.026(3) -0.024(2)
C59 0.073(3) 0.208(5) 0.173(5) -0.060(4) 0.068(3) -0.027(3)
C60 0.0447(15) 0.0504(18) 0.0629(18) 0.0098(14) 0.0083(13) 0.0040(13)
C61 0.087(2) 0.054(2) 0.076(2) -0.0083(17) 0.0304(18) -0.0110(17)
C62 0.0680(19) 0.071(2) 0.0540(17) 0.0131(15) 0.0174(14) -0.0030(16)
C63 0.062(2) 0.077(3) 0.142(4) 0.044(3) 0.011(2) 0.0145(19)

loop_
_atom_type_symbol
_atom_type_description
_atom_type_scat_dispersion_real
_atom_type_scat_dispersion_imag
_atom_type_scat_source
C C 0.0150 0.0070 'International Tables Vol C Tables 4.2.6.8 and 6.1.1.4'
H H 0.0000 0.0000 'International Tables Vol C Tables 4.2.6.8 and 6.1.1.4'
Co Co -0.6670 2.8830 'International Tables Vol C Tables 4.2.6.8 and 6.1.1.4'
N N 0.0250 0.0140 'International Tables Vol C Tables 4.2.6.8 and 6.1.1.4'
O O 0.0410 0.0250 'International Tables Vol C Tables 4.2.6.8 and 6.1.1.4'

loop_
_geom_angle_atom_site_label_1
_geom_angle_atom_site_label_2
_geom_angle_atom_site_label_3
_geom_angle
O1 Co1 N2 116.89(8)
O1 Co1 C1 98.33(9)
O2 Co1 O1 144.44(8)
O2 Co1 N2 41.77(8)
O2 Co1 C1 107.67(9)
N2 Co1 C1 144.78(9)
N1 O1 Co1 114.35(15)
N2 O2 Co1 74.68(12)
O1 N1 C28 112.80(18)
O2 N2 Co1 63.55(11)
O2 N2 C46 110.28(18)
C46 N2 Co1 135.33(16)
C1 N3 C2 111.4(2)
C1 N3 C4 127.75(19)
C2 N3 C4 120.2(2)
C1 N4 C3 111.9(2)
C1 N4 C16 125.1(2)
C3 N4 C16 123.0(2)
N3 C1 Co1 130.28(17)
N4 C1 Co1 126.65(17)
N4 C1 N3 103.0(2)
N3 C2 H2 126.6
C3 C2 N3 106.9(2)
C3 C2 H2 126.6
N4 C3 H3 126.6
C2 C3 N4 106.9(2)
C2 C3 H3 126.6
C5 C4 N3 117.0(2)
C5 C4 C9 123.0(2)
C9 C4 N3 119.7(2)
C4 C5 C6 116.7(3)
C4 C5 C13 123.1(2)
C6 C5 C13 120.2(3)
C5 C6 H6 119.3
C7 C6 C5 121.5(3)
C7 C6 H6 119.3
C6 C7 H7 119.7
C6 C7 C8 120.6(3)
C8 C7 H7 119.7
C7 C8 H8 119.2
C7 C8 C9 121.6(3)
C9 C8 H8 119.2
C4 C9 C10 121.9(2)
C8 C9 C4 116.5(3)
C8 C9 C10 121.6(3)
C9 C10 H10 107.2
C9 C10 C11 113.5(3)
C9 C10 C12 112.4(3)
C11 C10 H10 107.2
C11 C10 C12 108.8(3)
C12 C10 H10 107.2
C10 C11 H11A 109.5
C10 C11 H11B 109.5
C10 C11 H11C 109.5
H11A C11 H11B 109.5
H11A C11 H11C 109.5
H11B C11 H11C 109.5
C10 C12 H12A 109.5
C10 C12 H12B 109.5
C10 C12 H12C 109.5
H12A C12 H12B 109.5
H12A C12 H12C 109.5
H12B C12 H12C 109.5
C5 C13 H13 108.0
C5 C13 C14 111.9(3)
C14 C13 H13 108.0
C15 C13 C5 111.4(3)
C15 C13 H13 108.0
C15 C13 C14 109.4(3)
C13 C14 H14A 109.5
C13 C14 H14B 109.5
C13 C14 H14C 109.5
H14A C14 H14B 109.5
H14A C14 H14C 109.5
H14B C14 H14C 109.5
C13 C15 H15A 109.5
C13 C15 H15B 109.5
C13 C15 H15C 109.5
H15A C15 H15B 109.5
H15A C15 H15C 109.5
H15B C15 H15C 109.5
C17 C16 N4 118.5(2)
C17 C16 C21 123.3(2)
C21 C16 N4 118.1(2)
C16 C17 C25 122.7(3)
C18 C17 C16 117.1(3)
C18 C17 C25 120.2(3)
C17 C18 H18 119.5
C19 C18 C17 121.1(3)
C19 C18 H18 119.5
C18 C19 H19 119.7
C18 C19 C20 120.6(3)
C20 C19 H19 119.7
C19 C20 H20 119.3
C19 C20 C21 121.5(3)
C21 C20 H20 119.3
C16 C21 C22 122.6(2)
C20 C21 C16 116.3(3)
C20 C21 C22 121.0(3)
C21 C22 H22 107.8
C21 C22 C23 113.8(3)
C21 C22 C24 110.7(2)
C23 C22 H22 107.8
C24 C22 H22 107.8
C24 C22 C23 108.7(3)
C22 C23 H23A 109.5
C22 C23 H23B 109.5
C22 C23 H23C 109.5
H23A C23 H23B 109.5
H23A C23 H23C 109.5
H23B C23 H23C 109.5
C22 C24 H24A 109.5
C22 C24 H24B 109.5
C22 C24 H24C 109.5
H24A C24 H24B 109.5
H24A C24 H24C 109.5
H24B C24 H24C 109.5
C17 C25 H25 105.8
C26 C25 C17 114.3(3)
C26 C25 H25 105.8
C27 C25 C17 113.2(3)
C27 C25 H25 105.8
C27 C25 C26 111.1(4)
C25 C26 H26A 109.5
C25 C26 H26B 109.5
C25 C26 H26C 109.5
H26A C26 H26B 109.5
H26A C26 H26C 109.5
H26B C26 H26C 109.5
C25 C27 H27A 109.5
C25 C27 H27B 109.5
C25 C27 H27C 109.5
H27A C27 H27B 109.5
H27A C27 H27C 109.5
H27B C27 H27C 109.5
C29 C28 N1 117.5(2)
C29 C28 C33 120.7(2)
C33 C28 N1 121.5(2)
C28 C29 C42 123.3(2)
C30 C29 C28 117.6(2)
C30 C29 C42 119.1(2)
C29 C30 H30 118.3
C31 C30 C29 123.4(2)
C31 C30 H30 118.3
C30 C31 C32 117.1(2)
C30 C31 C38 123.5(2)
C32 C31 C38 119.3(2)
C31 C32 H32 118.0
C31 C32 C33 124.0(2)
C33 C32 H32 118.0
C28 C33 C34 125.1(2)
C32 C33 C28 117.0(2)
C32 C33 C34 117.9(2)
C35 C34 C33 110.7(2)
C36 C34 C33 112.0(2)
C36 C34 C35 106.9(3)
C36 C34 C37 109.0(3)
C37 C34 C33 112.8(2)
C37 C34 C35 105.0(3)
C34 C35 H35A 109.5
C34 C35 H35B 109.5
C34 C35 H35C 109.5
H35A C35 H35B 109.5
H35A C35 H35C 109.5
H35B C35 H35C 109.5
C34 C36 H36A 109.5
C34 C36 H36B 109.5
C34 C36 H36C 109.5
H36A C36 H36B 109.5
H36A C36 H36C 109.5
H36B C36 H36C 109.5
C34 C37 H37A 109.5
C34 C37 H37B 109.5
C34 C37 H37C 109.5
H37A C37 H37B 109.5
H37A C37 H37C 109.5
H37B C37 H37C 109.5
C31 C38 C39 108.1(2)
C31 C38 C40 112.6(2)
C39 C38 C40 106.9(3)
C41 C38 C31 111.0(2)
C41 C38 C39 109.6(3)
C41 C38 C40 108.6(3)
C38 C39 H39A 109.5
C38 C39 H39B 109.5
C38 C39 H39C 109.5
H39A C39 H39B 109.5
H39A C39 H39C 109.5
H39B C39 H39C 109.5
C38 C40 H40A 109.5
C38 C40 H40B 109.5
C38 C40 H40C 109.5
H40A C40 H40B 109.5
H40A C40 H40C 109.5
H40B C40 H40C 109.5
C38 C41 H41A 109.5
C38 C41 H41B 109.5
C38 C41 H41C 109.5
H41A C41 H41B 109.5
H41A C41 H41C 109.5
H41B C41 H41C 109.5
C43 C42 C29 112.7(2)
C43 C42 C44 105.9(2)
C43 C42 C45 106.9(2)
C44 C42 C29 110.4(2)
C45 C42 C29 111.6(2)
C45 C42 C44 109.2(2)
C42 C43 H43A 109.5
C42 C43 H43B 109.5
C42 C43 H43C 109.5
H43A C43 H43B 109.5
H43A C43 H43C 109.5
H43B C43 H43C 109.5
C42 C44 H44A 109.5
C42 C44 H44B 109.5
C42 C44 H44C 109.5
H44A C44 H44B 109.5
H44A C44 H44C 109.5
H44B C44 H44C 109.5
C42 C45 H45A 109.5
C42 C45 H45B 109.5
C42 C45 H45C 109.5
H45A C45 H45B 109.5
H45A C45 H45C 109.5
H45B C45 H45C 109.5
C47 C46 N2 120.1(2)
C47 C46 C51 120.0(2)
C51 C46 N2 119.8(2)
C46 C47 C60 123.8(2)
C48 C47 C46 117.2(2)
C48 C47 C60 119.0(2)
C47 C48 H48 118.2
C47 C48 C49 123.6(3)
C49 C48 H48 118.2
C48 C49 C56 120.1(3)
C50 C49 C48 116.5(3)
C50 C49 C56 123.3(3)
C49 C50 H50 118.3
C49 C50 C51 123.5(3)
C51 C50 H50 118.3
C46 C51 C52 125.5(2)
C50 C51 C46 116.7(2)
C50 C51 C52 117.6(2)
C51 C52 C53 108.3(3)
C54 C52 C51 111.8(2)
C54 C52 C53 107.5(3)
C54 C52 C55 108.9(3)
C55 C52 C51 114.1(2)
C55 C52 C53 105.8(3)
C52 C53 H53A 109.5
C52 C53 H53B 109.5
C52 C53 H53C 109.5
H53A C53 H53B 109.5
H53A C53 H53C 109.5
H53B C53 H53C 109.5
C52 C54 H54A 109.5
C52 C54 H54B 109.5
C52 C54 H54C 109.5
H54A C54 H54B 109.5
H54A C54 H54C 109.5
H54B C54 H54C 109.5
C52 C55 H55A 109.5
C52 C55 H55B 109.5
C52 C55 H55C 109.5
H55A C55 H55B 109.5
H55A C55 H55C 109.5
H55B C55 H55C 109.5
C57 C56 C49 110.2(3)
C57 C56 C59 108.3(4)
C58 C56 C49 113.1(3)
C58 C56 C57 108.0(3)
C58 C56 C59 109.0(4)
C59 C56 C49 108.2(3)
C56 C57 H57A 109.5
C56 C57 H57B 109.5
C56 C57 H57C 109.5
H57A C57 H57B 109.5
H57A C57 H57C 109.5
H57B C57 H57C 109.5
C56 C58 H58A 109.5
C56 C58 H58B 109.5
C56 C58 H58C 109.5
H58A C58 H58B 109.5
H58A C58 H58C 109.5
H58B C58 H58C 109.5
C56 C59 H59A 109.5
C56 C59 H59B 109.5
C56 C59 H59C 109.5
H59A C59 H59B 109.5
H59A C59 H59C 109.5
H59B C59 H59C 109.5
C47 C60 C63 111.4(2)
C61 C60 C47 111.4(2)
C61 C60 C62 112.0(2)
C61 C60 C63 106.5(3)
C62 C60 C47 109.8(2)
C62 C60 C63 105.5(3)
C60 C61 H61A 109.5
C60 C61 H61B 109.5
C60 C61 H61C 109.5
H61A C61 H61B 109.5
H61A C61 H61C 109.5
H61B C61 H61C 109.5
C60 C62 H62A 109.5
C60 C62 H62B 109.5
C60 C62 H62C 109.5
H62A C62 H62B 109.5
H62A C62 H62C 109.5
H62B C62 H62C 109.5
C60 C63 H63A 109.5
C60 C63 H63B 109.5
C60 C63 H63C 109.5
H63A C63 H63B 109.5
H63A C63 H63C 109.5
H63B C63 H63C 109.5

loop_
_geom_bond_atom_site_label_1
_geom_bond_atom_site_label_2
_geom_bond_distance
Co1 O1 1.8415(18)
Co1 O2 1.8356(18)
Co1 N2 1.977(2)
Co1 C1 2.025(2)
O1 N1 1.314(2)
O2 N2 1.366(3)
N1 C28 1.429(3)
N2 C46 1.433(3)
N3 C1 1.370(3)
N3 C2 1.392(3)
N3 C4 1.448(3)
N4 C1 1.368(3)
N4 C3 1.383(3)
N4 C16 1.449(3)
C2 H2 0.9500
C2 C3 1.338(4)
C3 H3 0.9500
C4 C5 1.393(4)
C4 C9 1.405(4)
C5 C6 1.395(4)
C5 C13 1.512(4)
C6 H6 0.9500
C6 C7 1.356(5)
C7 H7 0.9500
C7 C8 1.370(5)
C8 H8 0.9500
C8 C9 1.386(4)
C9 C10 1.522(4)
C10 H10 1.0000
C10 C11 1.522(4)
C10 C12 1.529(4)
C11 H11A 0.9800
C11 H11B 0.9800
C11 H11C 0.9800
C12 H12A 0.9800
C12 H12B 0.9800
C12 H12C 0.9800
C13 H13 1.0000
C13 C14 1.526(5)
C13 C15 1.502(5)
C14 H14A 0.9800
C14 H14B 0.9800
C14 H14C 0.9800
C15 H15A 0.9800
C15 H15B 0.9800
C15 H15C 0.9800
C16 C17 1.391(4)
C16 C21 1.402(4)
C17 C18 1.389(4)
C17 C25 1.524(4)
C18 H18 0.9500
C18 C19 1.365(5)
C19 H19 0.9500
C19 C20 1.376(5)
C20 H20 0.9500
C20 C21 1.388(4)
C21 C22 1.514(4)
C22 H22 1.0000
C22 C23 1.525(4)
C22 C24 1.522(4)
C23 H23A 0.9800
C23 H23B 0.9800
C23 H23C 0.9800
C24 H24A 0.9800
C24 H24B 0.9800
C24 H24C 0.9800
C25 H25 1.0000
C25 C26 1.486(5)
C25 C27 1.469(6)
C26 H26A 0.9800
C26 H26B 0.9800
C26 H26C 0.9800
C27 H27A 0.9800
C27 H27B 0.9800
C27 H27C 0.9800
C28 C29 1.421(3)
C28 C33 1.422(3)
C29 C30 1.387(3)
C29 C42 1.547(4)
C30 H30 0.9500
C30 C31 1.382(4)
C31 C32 1.385(4)
C31 C38 1.530(3)
C32 H32 0.9500
C32 C33 1.386(3)
C33 C34 1.547(3)
C34 C35 1.539(5)
C34 C36 1.498(4)
C34 C37 1.514(4)
C35 H35A 0.9800
C35 H35B 0.9800
C35 H35C 0.9800
C36 H36A 0.9800
C36 H36B 0.9800
C36 H36C 0.9800
C37 H37A 0.9800
C37 H37B 0.9800
C37 H37C 0.9800
C38 C39 1.532(5)
C38 C40 1.535(4)
C38 C41 1.518(4)
C39 H39A 0.9800
C39 H39B 0.9800
C39 H39C 0.9800
C40 H40A 0.9800
C40 H40B 0.9800
C40 H40C 0.9800
C41 H41A 0.9800
C41 H41B 0.9800
C41 H41C 0.9800
C42 C43 1.519(4)
C42 C44 1.535(4)
C42 C45 1.532(4)
C43 H43A 0.9800
C43 H43B 0.9800
C43 H43C 0.9800
C44 H44A 0.9800
C44 H44B 0.9800
C44 H44C 0.9800
C45 H45A 0.9800
C45 H45B 0.9800
C45 H45C 0.9800
C46 C47 1.416(4)
C46 C51 1.418(4)
C47 C48 1.386(4)
C47 C60 1.537(4)
C48 H48 0.9500
C48 C49 1.387(4)
C49 C50 1.385(4)
C49 C56 1.536(4)
C50 H50 0.9500
C50 C51 1.399(4)
C51 C52 1.552(4)
C52 C53 1.553(4)
C52 C54 1.527(4)
C52 C55 1.529(4)
C53 H53A 0.9800
C53 H53B 0.9800
C53 H53C 0.9800
C54 H54A 0.9800
C54 H54B 0.9800
C54 H54C 0.9800
C55 H55A 0.9800
C55 H55B 0.9800
C55 H55C 0.9800
C56 C57 1.513(5)
C56 C58 1.501(5)
C56 C59 1.526(6)
C57 H57A 0.9800
C57 H57B 0.9800
C57 H57C 0.9800
C58 H58A 0.9800
C58 H58B 0.9800
C58 H58C 0.9800
C59 H59A 0.9800
C59 H59B 0.9800
C59 H59C 0.9800
C60 C61 1.518(4)
C60 C62 1.536(4)
C60 C63 1.544(4)
C61 H61A 0.9800
C61 H61B 0.9800
C61 H61C 0.9800
C62 H62A 0.9800
C62 H62B 0.9800
C62 H62C 0.9800
C63 H63A 0.9800
C63 H63B 0.9800
C63 H63C 0.9800

loop_
_smtbx_masks_void_nr
_smtbx_masks_void_average_x
_smtbx_masks_void_average_y
_smtbx_masks_void_average_z
_smtbx_masks_void_volume
_smtbx_masks_void_count_electrons
1 -0.051 0.229 0.416 56.7 0.0
2 -0.051 0.271 0.916 56.7 0.0
3 0.051 0.729 0.084 56.7 0.0
4 0.051 0.771 0.584 56.7 0.0
5 0.500 0.500 0.000 392.4 58.8
6 0.500 1.000 0.500 392.4 58.8
